data_1550511
loop_
_publ_author_name
'Griffin, W.L.'
'Gain, S.E.M.'
'Bindi, L.'
'Toledo, V.'
'Camara, F.'
'Saunders, M.'
'O'Reilly, S.Y.'

_publ_section_title
;
 Carmeltazite, ZrAl2Ti4O12, a new mineral trapped in corundum from
 volcanic rocks of Mt Carmel, Northern Israel
;
_journal_name_full Minerals
_journal_page_first 601
_journal_page_last 611
_journal_volume 8
_journal_year 2018
_chemical_formula_sum 'Al1.89 Ca0.05 Hf0.01 O11 Sc0.06 Si0.13 Ti3.6 Y0.02 Zr1.04'
_chemical_name_common ZrAl2Ti4O11
_chemical_name_mineral carmeltazite
_space_group_IT_number 62
_space_group_name_H-M_alt 'P n m a'
_symmetry_space_group_name_Hall '-P 2ac 2n'
_symmetry_space_group_name_H-M 'P n m a'
_cell_angle_alpha 90
_cell_angle_beta 90
_cell_angle_gamma 90
_cell_formula_units_Z 4
_cell_length_a 14.0951(9)
_cell_length_b 5.8123(4)
_cell_length_c 10.0848(7)
_cell_volume 826.20(10)
_cod_data_source_file carmeltazite.cif
_cod_data_source_block carmeltazite
_cod_original_formula_sum 'Ti3.60 Al1.89 Zr1.04 Si0.13 Sc0.06 Ca0.05 Y0.02 Hf0.01 O11'
_cod_database_code 1550511

loop_
_space_group_symop_operation_xyz
'x, y, z'
'-x, -y, -z'
'-x+1/2, -y, z+1/2'
'x+1/2, y, -z+1/2'
'-x, y+1/2, -z'
'x, -y+1/2, z'
'x+1/2, -y+1/2, -z+1/2'
'-x+1/2, y+1/2, z+1/2'

loop_
_atom_site_label
_atom_site_occupancy
_atom_site_fract_x
_atom_site_fract_y
_atom_site_fract_z
_atom_site_adp_type
_atom_site_U_iso_or_equiv
_atom_site_type_symbol
M1 0.6800 0.14578(9) 0.250000 0.147650 Uiso 0.0400(4) Al
M1 0.2200 0.14578(9) 0.250000 0.147650 Uiso 0.0400(4) Mg
M2 0.8500 0.00052(3) 0.250000 0.77052(8) Uiso 0.0502(3) Zr
M2 0.1500 0.00052(3) 0.250000 0.77052(8) Uiso 0.0502(3) Ti
M3 1.0 0.33102(5) 0.250000 0.89039(8) Uiso 0.0374(3) Ti
M4 0.8600 0.33492(5) 0.250000 0.42841(8) Uiso 0.0336(3) Ti
M4 0.1400 0.33492(5) 0.250000 0.42841(8) Uiso 0.0336(3) Al
M5 0.8700 0.17178(4) 0.00094(10) 0.66151(5) Uiso 0.0356(2) Ti
M5 0.1300 0.17178(4) 0.00094(10) 0.66151(5) Uiso 0.0356(2) Al
T 0.8700 0.04060(10) 0.250000 0.42210(16) Uiso 0.0435(5) Al
T 0.1300 0.04060(10) 0.250000 0.42210(16) Uiso 0.0435(5) Si
O1 1.0 0.0871(2) 0.250000 0.5842(4) Uiso 0.0504(8) O
O2 1.0 0.2458(2) 0.250000 0.7435(4) Uiso 0.0478(9) O
O3 1.0 0.2620(4) 0.250000 0.2536(4) Uiso 0.0473(9) O
O4 1.0 0.4168(2) 0.250000 0.0695(4) Uiso 0.0412(7) O
O5 1.0 0.4336(4) 0.250000 0.5616(4) Uiso 0.0550(9) O
O6 1.0 0.2446(4) 0.0018(4) 0.9994(2) Uiso 0.0485(8) O
O7 1.0 0.4146(2) 0.0071(5) 0.3259(2) Uiso 0.0513(7) O
O8 1.0 0.4141(2) -0.0288(5) 0.8169(2) Uiso 0.0420(5) O
